data_4329470
loop_
_publ_author_name
'Oliver Kluge'
'Harald Krautscheid'

_publ_section_title
;
 Trialkylphosphine-Stabilized Copper(I) Gallium(III) Phenylchalcogenolate
 Complexes: Crystal Structures and Generation of Ternary Semiconductors by
 Thermolysis
;
_journal_name_full 'Inorganic Chemistry'
_journal_page_first 6655
_journal_page_last 6666
_journal_paper_doi 10.1021/ic300278v
_journal_volume 51
_journal_year 2012
_chemical_formula_moiety 'C55 H78 Cu4 Ga P3 Te6'
_chemical_formula_sum 'C55 H78 Cu4 Ga P3 Te6'
_chemical_formula_weight 1921.56
_chemical_name_systematic
;
tris(\m~3~-phenyltellurido)-tris(\m~2~-phenyltellurido)
-tris(triethylphosphine)-methyl-tetra-copper-gallium
;
_space_group_IT_number 14
_symmetry_cell_setting monoclinic
_symmetry_Int_Tables_number 14
_symmetry_space_group_name_Hall '-P 2ybc'
_symmetry_space_group_name_H-M 'P 1 21/c 1'
_atom_sites_solution_hydrogens geom
_atom_sites_solution_primary direct
_atom_sites_solution_secondary difmap
_audit_creation_method SHELXL-97
_cell_angle_alpha 90.00
_cell_angle_beta 111.598(3)
_cell_angle_gamma 90.00
_cell_formula_units_Z 4
_cell_length_a 23.2628(8)
_cell_length_b 13.1277(5)
_cell_length_c 23.5164(9)
_cell_measurement_reflns_used 40715
_cell_measurement_temperature 180(2)
_cell_measurement_theta_max 28.18
_cell_measurement_theta_min 1.77
_cell_volume 6677.4(4)
_computing_cell_refinement 'STOE X-AREA'
_computing_data_collection 'STOE X-AREA'
_computing_data_reduction 'STOE X-RED'
_computing_structure_refinement 'SHELXL-97 (Sheldrick, 1997)'
_computing_structure_solution SIR-92
_diffrn_ambient_temperature 180(2)
_diffrn_detector 'image plate (34 cm diameter / schwenk)'
_diffrn_detector_area_resol_mean 6.67
_diffrn_detector_type STOE
_diffrn_measured_fraction_theta_full 0.967
_diffrn_measured_fraction_theta_max 0.967
_diffrn_measurement_details ' 225 frames, detector distance = 110 mm'
_diffrn_measurement_device '2-circle goniometer'
_diffrn_measurement_device_type 'STOE IPDS 2T'
_diffrn_measurement_method 'rotation method'
_diffrn_radiation_collimation '0.5 mm diameter, multiple pinhole'
_diffrn_radiation_monochromator 'plane graphite'
_diffrn_radiation_polarisn_norm 0
_diffrn_radiation_type 'Mo K\a'
_diffrn_radiation_wavelength 0.71073
_diffrn_reflns_av_R_equivalents 0.0379
_diffrn_reflns_av_sigmaI/netI 0.0403
_diffrn_reflns_limit_h_max 29
_diffrn_reflns_limit_h_min -29
_diffrn_reflns_limit_k_max 16
_diffrn_reflns_limit_k_min -16
_diffrn_reflns_limit_l_max 28
_diffrn_reflns_limit_l_min -26
_diffrn_reflns_number 46762
_diffrn_reflns_theta_full 26.31
_diffrn_reflns_theta_max 26.31
_diffrn_reflns_theta_min 1.75
_diffrn_source 'sealed X-ray tube, 12 x 0.4 mm long-fine focus'
_diffrn_source_current 40
_diffrn_source_power 2.00
_diffrn_source_voltage 50
_exptl_absorpt_coefficient_mu 4.325
_exptl_absorpt_correction_T_max 0.5959
_exptl_absorpt_correction_T_min 0.2788
_exptl_absorpt_correction_type integration
_exptl_absorpt_process_details 'STOE X-RED'
_exptl_crystal_colour orange
_exptl_crystal_density_diffrn 1.911
_exptl_crystal_description block
_exptl_crystal_F_000 3648
_exptl_crystal_size_max 0.38
_exptl_crystal_size_mid 0.26
_exptl_crystal_size_min 0.13
_refine_diff_density_max 1.014
_refine_diff_density_min -0.527
_refine_diff_density_rms 0.072
_refine_ls_extinction_method none
_refine_ls_goodness_of_fit_ref 0.844
_refine_ls_hydrogen_treatment constr
_refine_ls_matrix_type full
_refine_ls_number_parameters 632
_refine_ls_number_reflns 13124
_refine_ls_number_restraints 0
_refine_ls_restrained_S_all 0.844
_refine_ls_R_factor_all 0.0389
_refine_ls_R_factor_gt 0.0224
_refine_ls_shift/su_max 0.003
_refine_ls_shift/su_mean 0.000
_refine_ls_structure_factor_coef Fsqd
_refine_ls_weighting_details 'calc w=1/[\s^2^(Fo^2^)+(0.0158P)^2^+0.0000P] where P=(Fo^2^+2Fc^2^)/3'
_refine_ls_weighting_scheme calc
_refine_ls_wR_factor_gt 0.0375
_refine_ls_wR_factor_ref 0.0395
_reflns_number_gt 9888
_reflns_number_total 13124
_reflns_threshold_expression >2sigma(I)
_cod_data_source_file ic300278v_si_002_18.cif
_cod_data_source_block 18
_cod_original_sg_symbol_H-M 'P 21/c'
_cod_database_code 4329470

loop_
_symmetry_equiv_pos_as_xyz
'x, y, z'
'-x, y+1/2, -z+1/2'
'-x, -y, -z'
'x, -y-1/2, z-1/2'

loop_
_atom_site_label
_atom_site_type_symbol
_atom_site_fract_x
_atom_site_fract_y
_atom_site_fract_z
_atom_site_U_iso_or_equiv
_atom_site_adp_type
_atom_site_occupancy
_atom_site_symmetry_multiplicity
_atom_site_calc_flag
_atom_site_refinement_flags
Cu1 Cu 0.787695(18) 0.67868(3) 0.32024(2) 0.03292(9) Uani 1 1 d .
Cu2 Cu 0.772505(18) 0.36636(3) 0.384241(19) 0.03268(9) Uani 1 1 d .
Cu3 Cu 0.603963(18) 0.55958(3) 0.30212(2) 0.03804(10) Uani 1 1 d .
Cu4 Cu 0.725263(18) 0.54766(3) 0.353728(19) 0.03021(9) Uani 1 1 d .
Ga1 Ga 0.698438(17) 0.43249(2) 0.184062(17) 0.03223(8) Uani 1 1 d .
Te1 Te 0.757683(10) 0.609188(15) 0.206909(11) 0.03237(5) Uani 1 1 d .
Te2 Te 0.734070(10) 0.290318(15) 0.271473(11) 0.03248(5) Uani 1 1 d .
Te3 Te 0.592280(10) 0.470949(15) 0.194745(11) 0.03435(5) Uani 1 1 d .
Te4 Te 0.845960(10) 0.522406(15) 0.390515(10) 0.03145(5) Uani 1 1 d .
Te5 Te 0.658332(10) 0.408936(15) 0.378904(12) 0.03708(6) Uani 1 1 d .
Te6 Te 0.672901(10) 0.724293(14) 0.308391(10) 0.03077(5) Uani 1 1 d .
P1 P 0.84872(4) 0.81731(6) 0.33308(4) 0.0354(2) Uani 1 1 d .
P2 P 0.81147(5) 0.23910(6) 0.45340(5) 0.0426(2) Uani 1 1 d .
P3 P 0.50822(4) 0.59765(7) 0.29873(6) 0.0501(3) Uani 1 1 d .
C1 C 0.69234(19) 0.3760(3) 0.10281(17) 0.0492(10) Uani 1 1 d .
H1A H 0.6672 0.3157 0.0941 0.074 Uiso 1 1 calc R
H1B H 0.7329 0.3594 0.1040 0.074 Uiso 1 1 calc R
H1C H 0.6739 0.4258 0.0715 0.074 Uiso 1 1 calc R
C2 C 0.84047(15) 0.5661(2) 0.19378(16) 0.0339(8) Uani 1 1 d .
C3 C 0.86030(16) 0.6256(3) 0.15557(17) 0.0436(9) Uani 1 1 d .
H3 H 0.8376 0.6824 0.1362 0.052 Uiso 1 1 calc R
C4 C 0.91443(19) 0.5995(4) 0.1464(2) 0.0629(12) Uani 1 1 d .
H4 H 0.9282 0.6387 0.1209 0.076 Uiso 1 1 calc R
C5 C 0.94717(19) 0.5152(4) 0.1755(2) 0.0642(13) Uani 1 1 d .
H5 H 0.9831 0.4974 0.1693 0.077 Uiso 1 1 calc R
C6 C 0.92785(19) 0.4561(3) 0.2138(2) 0.0607(12) Uani 1 1 d .
H6 H 0.9508 0.3996 0.2332 0.073 Uiso 1 1 calc R
C7 C 0.87412(17) 0.4812(3) 0.22321(19) 0.0456(9) Uani 1 1 d .
H7 H 0.8608 0.4419 0.2489 0.055 Uiso 1 1 calc R
C8 C 0.81187(16) 0.2300(2) 0.25559(17) 0.0364(8) Uani 1 1 d .
C9 C 0.80332(18) 0.1741(2) 0.20239(18) 0.0437(9) Uani 1 1 d .
H9 H 0.7639 0.1666 0.1727 0.052 Uiso 1 1 calc R
C10 C 0.8540(2) 0.1297(3) 0.1941(2) 0.0615(12) Uani 1 1 d .
H10 H 0.8485 0.0923 0.1589 0.074 Uiso 1 1 calc R
C11 C 0.9118(2) 0.1412(3) 0.2378(3) 0.0652(13) Uani 1 1 d .
H11 H 0.9455 0.1110 0.2322 0.078 Uiso 1 1 calc R
C12 C 0.9208(2) 0.1973(3) 0.2903(2) 0.0622(12) Uani 1 1 d .
H12 H 0.9604 0.2047 0.3195 0.075 Uiso 1 1 calc R
C13 C 0.87082(17) 0.2427(3) 0.2996(2) 0.0482(10) Uani 1 1 d .
H13 H 0.8768 0.2809 0.3346 0.058 Uiso 1 1 calc R
C14 C 0.55296(17) 0.5731(3) 0.11823(19) 0.0514(10) Uani 1 1 d .
C15 C 0.5785(2) 0.6624(3) 0.1109(3) 0.0742(15) Uani 1 1 d .
H15 H 0.6168 0.6816 0.1392 0.089 Uiso 1 1 calc R
C16 C 0.5477(2) 0.7263(4) 0.0610(3) 0.096(2) Uani 1 1 d .
H16 H 0.5663 0.7867 0.0562 0.115 Uiso 1 1 calc R
C17 C 0.4924(3) 0.7017(6) 0.0206(3) 0.136(3) Uani 1 1 d .
H17 H 0.4729 0.7426 -0.0134 0.163 Uiso 1 1 calc R
C18 C 0.4651(5) 0.6156(7) 0.0301(5) 0.270(8) Uani 1 1 d .
H18 H 0.4251 0.5997 0.0039 0.324 Uiso 1 1 calc R
C19 C 0.4963(3) 0.5501(5) 0.0787(4) 0.189(5) Uani 1 1 d .
H19 H 0.4774 0.4901 0.0836 0.227 Uiso 1 1 calc R
C20 C 0.87318(15) 0.5606(2) 0.48681(16) 0.0347(8) Uani 1 1 d .
C21 C 0.93481(19) 0.5732(4) 0.5224(2) 0.0664(12) Uani 1 1 d .
H21 H 0.9643 0.5683 0.5045 0.080 Uiso 1 1 calc R
C22 C 0.9537(2) 0.5932(4) 0.5856(2) 0.0879(17) Uani 1 1 d .
H22 H 0.9956 0.6003 0.6089 0.105 Uiso 1 1 calc R
C23 C 0.9116(2) 0.6025(4) 0.6131(2) 0.0720(13) Uani 1 1 d .
H23 H 0.9244 0.6159 0.6548 0.086 Uiso 1 1 calc R
C24 C 0.8505(2) 0.5917(3) 0.5787(2) 0.0592(11) Uani 1 1 d .
H24 H 0.8213 0.5989 0.5968 0.071 Uiso 1 1 calc R
C25 C 0.83095(18) 0.5696(3) 0.51559(18) 0.0466(9) Uani 1 1 d .
H25 H 0.7890 0.5611 0.4929 0.056 Uiso 1 1 calc R
C26 C 0.66225(15) 0.4624(2) 0.46719(17) 0.0375(8) Uani 1 1 d .
C27 C 0.65445(18) 0.3928(3) 0.5090(2) 0.0538(11) Uani 1 1 d .
H27 H 0.6499 0.3238 0.4993 0.065 Uiso 1 1 calc R
C28 C 0.6534(2) 0.4260(4) 0.5656(2) 0.0644(13) Uani 1 1 d .
H28 H 0.6475 0.3792 0.5926 0.077 Uiso 1 1 calc R
C29 C 0.66121(19) 0.5285(4) 0.5811(2) 0.0636(12) Uani 1 1 d .
H29 H 0.6611 0.5507 0.6186 0.076 Uiso 1 1 calc R
C30 C 0.66921(19) 0.5974(3) 0.5396(2) 0.0602(12) Uani 1 1 d .
H30 H 0.6745 0.6661 0.5497 0.072 Uiso 1 1 calc R
C31 C 0.66947(17) 0.5651(3) 0.48314(19) 0.0455(9) Uani 1 1 d .
H31 H 0.6745 0.6125 0.4560 0.055 Uiso 1 1 calc R
C32 C 0.68734(16) 0.7935(2) 0.39611(16) 0.0336(8) Uani 1 1 d .
C33 C 0.63858(19) 0.8319(3) 0.4102(2) 0.0493(10) Uani 1 1 d .
H33 H 0.5986 0.8308 0.3811 0.059 Uiso 1 1 calc R
C34 C 0.6501(3) 0.8726(3) 0.4691(2) 0.0718(14) Uani 1 1 d .
H34 H 0.6172 0.8965 0.4788 0.086 Uiso 1 1 calc R
C35 C 0.7083(3) 0.8774(3) 0.5118(2) 0.0702(14) Uani 1 1 d .
H35 H 0.7151 0.9043 0.5503 0.084 Uiso 1 1 calc R
C36 C 0.7572(2) 0.8425(3) 0.4978(2) 0.0659(13) Uani 1 1 d .
H36 H 0.7974 0.8476 0.5263 0.079 Uiso 1 1 calc R
C37 C 0.74627(18) 0.7993(3) 0.44050(18) 0.0466(9) Uani 1 1 d .
H37 H 0.7794 0.7736 0.4319 0.056 Uiso 1 1 calc R
C38 C 0.8061(2) 0.9381(3) 0.3062(2) 0.0579(12) Uani 1 1 d .
H38A H 0.7815 0.9529 0.3307 0.070 Uiso 1 1 calc R
H38B H 0.8355 0.9931 0.3120 0.070 Uiso 1 1 calc R
C39 C 0.7637(2) 0.9336(3) 0.2390(2) 0.0705(14) Uani 1 1 d .
H39A H 0.7882 0.9241 0.2142 0.106 Uiso 1 1 calc R
H39B H 0.7410 0.9961 0.2277 0.106 Uiso 1 1 calc R
H39C H 0.7354 0.8777 0.2327 0.106 Uiso 1 1 calc R
C40 C 0.89950(18) 0.8150(3) 0.2891(2) 0.0561(11) Uani 1 1 d .
H40A H 0.8748 0.8039 0.2462 0.067 Uiso 1 1 calc R
H40B H 0.9198 0.8805 0.2927 0.067 Uiso 1 1 calc R
C41 C 0.9484(2) 0.7312(3) 0.3114(3) 0.0819(17) Uani 1 1 d .
H41A H 0.9758 0.7459 0.3524 0.123 Uiso 1 1 calc R
H41B H 0.9717 0.7282 0.2851 0.123 Uiso 1 1 calc R
H41C H 0.9285 0.6668 0.3106 0.123 Uiso 1 1 calc R
C42 C 0.8987(2) 0.8481(3) 0.4127(2) 0.0676(13) Uani 1 1 d .
H42A H 0.8722 0.8680 0.4344 0.081 Uiso 1 1 calc R
H42B H 0.9198 0.7862 0.4318 0.081 Uiso 1 1 calc R
C43 C 0.9459(2) 0.9285(4) 0.4225(3) 0.0890(17) Uani 1 1 d .
H43A H 0.9774 0.9050 0.4083 0.134 Uiso 1 1 calc R
H43B H 0.9642 0.9442 0.4653 0.134 Uiso 1 1 calc R
H43C H 0.9268 0.9886 0.4002 0.134 Uiso 1 1 calc R
C44 C 0.8848(3) 0.1854(4) 0.4587(3) 0.095(2) Uani 1 1 d .
H44A H 0.8948 0.1281 0.4866 0.114 Uiso 1 1 calc R
H44B H 0.8818 0.1608 0.4188 0.114 Uiso 1 1 calc R
C45 C 0.9371(2) 0.2660(5) 0.4816(4) 0.143(3) Uani 1 1 d .
H45A H 0.9300 0.3185 0.4514 0.215 Uiso 1 1 calc R
H45B H 0.9762 0.2340 0.4885 0.215 Uiso 1 1 calc R
H45C H 0.9374 0.2953 0.5191 0.215 Uiso 1 1 calc R
C46 C 0.7669(3) 0.1181(4) 0.4303(3) 0.115(2) Uani 1 1 d .
H46A H 0.7696 0.0968 0.3918 0.138 Uiso 1 1 calc R
H46B H 0.7881 0.0668 0.4604 0.138 Uiso 1 1 calc R
C47 C 0.7061(3) 0.1156(4) 0.4232(4) 0.150(4) Uani 1 1 d .
H47A H 0.7014 0.1430 0.4591 0.225 Uiso 1 1 calc R
H47B H 0.6916 0.0464 0.4173 0.225 Uiso 1 1 calc R
H47C H 0.6824 0.1555 0.3882 0.225 Uiso 1 1 calc R
C48 C 0.8210(3) 0.2648(4) 0.5318(2) 0.0844(17) Uani 1 1 d .
H48A H 0.8465 0.3251 0.5450 0.101 Uiso 1 1 calc R
H48B H 0.7807 0.2809 0.5328 0.101 Uiso 1 1 calc R
C49 C 0.8502(3) 0.1786(4) 0.5795(2) 0.107(2) Uani 1 1 d .
H49A H 0.8298 0.1152 0.5641 0.160 Uiso 1 1 calc R
H49B H 0.8454 0.1951 0.6173 0.160 Uiso 1 1 calc R
H49C H 0.8934 0.1725 0.5864 0.160 Uiso 1 1 calc R
C50 C 0.4956(3) 0.6141(5) 0.3711(3) 0.0961(19) Uani 1 1 d .
H50A H 0.5272 0.6589 0.3978 0.115 Uiso 1 1 calc R
H50B H 0.4558 0.6462 0.3627 0.115 Uiso 1 1 calc R
C51 C 0.4974(2) 0.5139(6) 0.4036(3) 0.121(3) Uani 1 1 d .
H51A H 0.4639 0.4714 0.3788 0.181 Uiso 1 1 calc R
H51B H 0.4935 0.5264 0.4422 0.181 Uiso 1 1 calc R
H51C H 0.5360 0.4802 0.4102 0.181 Uiso 1 1 calc R
C52 C 0.44980(18) 0.5060(3) 0.2529(3) 0.0678(14) Uani 1 1 d .
H52A H 0.4512 0.5036 0.2122 0.081 Uiso 1 1 calc R
H52B H 0.4611 0.4389 0.2709 0.081 Uiso 1 1 calc R
C53 C 0.38326(19) 0.5277(4) 0.2467(3) 0.0924(19) Uani 1 1 d .
H53A H 0.3799 0.5218 0.2861 0.139 Uiso 1 1 calc R
H53B H 0.3560 0.4796 0.2190 0.139 Uiso 1 1 calc R
H53C H 0.3721 0.5955 0.2313 0.139 Uiso 1 1 calc R
C54 C 0.4789(2) 0.7213(3) 0.2603(3) 0.0790(18) Uani 1 1 d .
H54A H 0.4361 0.7293 0.2561 0.095 Uiso 1 1 calc R
H54B H 0.5024 0.7762 0.2861 0.095 Uiso 1 1 calc R
C55 C 0.4831(3) 0.7307(4) 0.1973(3) 0.098(2) Uani 1 1 d .
H55A H 0.5254 0.7235 0.2011 0.147 Uiso 1 1 calc R
H55B H 0.4680 0.7962 0.1803 0.147 Uiso 1 1 calc R
H55C H 0.4586 0.6783 0.1710 0.147 Uiso 1 1 calc R

loop_
_atom_site_aniso_label
_atom_site_aniso_U_11
_atom_site_aniso_U_22
_atom_site_aniso_U_33
_atom_site_aniso_U_23
_atom_site_aniso_U_13
_atom_site_aniso_U_12
Cu1 0.0353(2) 0.02929(18) 0.0385(3) 0.00100(17) 0.01876(19) -0.00106(16)
Cu2 0.0349(2) 0.02752(18) 0.0354(3) 0.00465(17) 0.01268(19) 0.00422(15)
Cu3 0.0257(2) 0.0413(2) 0.0463(3) -0.00193(19) 0.0124(2) 0.00286(16)
Cu4 0.0287(2) 0.02803(18) 0.0354(2) 0.00246(16) 0.01355(18) 0.00128(14)
Ga1 0.0331(2) 0.03274(17) 0.0299(2) -0.00129(15) 0.01046(17) 0.00074(14)
Te1 0.03348(12) 0.03324(10) 0.03299(13) -0.00115(9) 0.01528(10) -0.00083(9)
Te2 0.03240(12) 0.03073(10) 0.03404(13) 0.00161(9) 0.01192(10) 0.00151(8)
Te3 0.02862(11) 0.03322(10) 0.03872(14) 0.00099(10) 0.00946(10) -0.00061(9)
Te4 0.02833(11) 0.03132(10) 0.03525(13) 0.00287(9) 0.01234(9) 0.00174(8)
Te5 0.03181(12) 0.03284(11) 0.05043(16) 0.00199(10) 0.01965(11) -0.00115(9)
Te6 0.02985(11) 0.02876(10) 0.03335(13) -0.00067(9) 0.01123(9) 0.00321(8)
P1 0.0366(5) 0.0313(4) 0.0389(6) -0.0019(4) 0.0147(4) -0.0035(3)
P2 0.0471(6) 0.0327(4) 0.0458(6) 0.0119(4) 0.0145(5) 0.0088(4)
P3 0.0281(5) 0.0491(5) 0.0739(8) -0.0159(5) 0.0197(5) 0.0018(4)
C1 0.066(3) 0.0432(19) 0.038(2) -0.0035(17) 0.019(2) 0.0033(18)
C2 0.0292(18) 0.0402(17) 0.033(2) -0.0105(15) 0.0125(15) -0.0055(14)
C3 0.039(2) 0.056(2) 0.037(2) -0.0063(17) 0.0158(18) -0.0116(16)
C4 0.043(2) 0.099(3) 0.056(3) -0.015(3) 0.028(2) -0.020(2)
C5 0.037(2) 0.080(3) 0.082(4) -0.037(3) 0.029(2) -0.009(2)
C6 0.043(2) 0.054(2) 0.082(4) -0.023(2) 0.020(2) 0.0027(18)
C7 0.045(2) 0.0395(18) 0.055(3) -0.0044(18) 0.0217(19) 0.0009(16)
C8 0.042(2) 0.0249(15) 0.047(2) 0.0034(15) 0.0215(18) 0.0036(13)
C9 0.053(2) 0.0361(17) 0.046(2) 0.0005(17) 0.022(2) 0.0050(16)
C10 0.087(4) 0.052(2) 0.062(3) 0.005(2) 0.047(3) 0.015(2)
C11 0.069(3) 0.054(2) 0.094(4) 0.022(3) 0.056(3) 0.024(2)
C12 0.043(2) 0.059(2) 0.083(4) 0.011(2) 0.022(2) 0.0127(19)
C13 0.043(2) 0.0436(19) 0.058(3) 0.0020(18) 0.018(2) 0.0068(16)
C14 0.035(2) 0.055(2) 0.049(3) 0.0136(19) -0.0020(19) 0.0030(17)
C15 0.040(2) 0.078(3) 0.097(4) 0.045(3) 0.017(3) 0.006(2)
C16 0.063(3) 0.107(4) 0.124(5) 0.074(4) 0.042(4) 0.023(3)
C17 0.107(6) 0.150(6) 0.099(5) 0.074(5) -0.023(4) 0.016(5)
C18 0.188(10) 0.190(8) 0.238(12) 0.138(9) -0.150(9) -0.091(8)
C19 0.133(6) 0.124(5) 0.173(8) 0.082(5) -0.105(6) -0.056(5)
C20 0.0361(19) 0.0345(16) 0.034(2) 0.0041(14) 0.0129(16) 0.0009(13)
C21 0.038(2) 0.103(3) 0.055(3) -0.018(3) 0.014(2) -0.012(2)
C22 0.045(3) 0.141(5) 0.063(4) -0.031(3) 0.002(3) -0.013(3)
C23 0.080(4) 0.083(3) 0.042(3) -0.008(2) 0.009(3) -0.010(3)
C24 0.073(3) 0.064(3) 0.047(3) -0.002(2) 0.029(2) 0.003(2)
C25 0.044(2) 0.052(2) 0.044(2) 0.0051(18) 0.0161(19) 0.0011(17)
C26 0.0299(18) 0.0412(18) 0.046(2) 0.0136(16) 0.0198(16) 0.0077(14)
C27 0.055(3) 0.051(2) 0.067(3) 0.025(2) 0.035(2) 0.0144(18)
C28 0.064(3) 0.075(3) 0.067(3) 0.032(3) 0.039(3) 0.019(2)
C29 0.049(3) 0.098(3) 0.047(3) 0.001(3) 0.022(2) 0.009(2)
C30 0.053(3) 0.068(3) 0.068(3) -0.005(2) 0.032(2) -0.006(2)
C31 0.045(2) 0.049(2) 0.052(3) 0.0032(18) 0.029(2) -0.0018(16)
C32 0.044(2) 0.0250(15) 0.036(2) -0.0010(14) 0.0197(17) -0.0020(13)
C33 0.053(2) 0.045(2) 0.055(3) -0.0042(19) 0.026(2) 0.0068(17)
C34 0.096(4) 0.065(3) 0.073(4) -0.001(3) 0.053(3) 0.029(3)
C35 0.124(5) 0.055(2) 0.037(3) -0.007(2) 0.036(3) 0.010(3)
C36 0.087(4) 0.063(3) 0.038(3) -0.007(2) 0.011(2) -0.005(2)
C37 0.048(2) 0.052(2) 0.038(2) 0.0011(18) 0.0134(19) -0.0033(17)
C38 0.057(3) 0.0336(18) 0.087(4) 0.003(2) 0.032(3) -0.0025(17)
C39 0.051(3) 0.060(2) 0.089(4) 0.034(3) 0.012(3) -0.003(2)
C40 0.047(2) 0.061(2) 0.071(3) -0.019(2) 0.034(2) -0.0202(19)
C41 0.040(3) 0.082(3) 0.124(5) -0.044(3) 0.031(3) -0.008(2)
C42 0.072(3) 0.056(2) 0.062(3) -0.010(2) 0.009(2) -0.009(2)
C43 0.073(4) 0.084(3) 0.097(4) -0.023(3) 0.016(3) -0.020(3)
C44 0.109(5) 0.109(4) 0.083(4) 0.051(3) 0.055(4) 0.074(4)
C45 0.045(3) 0.168(6) 0.199(8) 0.116(6) 0.024(4) 0.024(4)
C46 0.137(6) 0.052(3) 0.124(6) 0.040(3) 0.011(5) 0.000(3)
C47 0.087(5) 0.077(4) 0.225(9) 0.072(5) -0.015(5) -0.032(3)
C48 0.130(5) 0.080(3) 0.053(3) 0.028(3) 0.045(3) 0.061(3)
C49 0.162(6) 0.105(4) 0.060(4) 0.038(3) 0.050(4) 0.064(4)
C50 0.063(3) 0.143(5) 0.102(5) -0.017(4) 0.053(3) 0.001(3)
C51 0.049(3) 0.229(8) 0.097(5) 0.028(5) 0.042(3) 0.013(4)
C52 0.038(2) 0.048(2) 0.118(4) -0.022(2) 0.029(3) -0.0039(17)
C53 0.032(2) 0.077(3) 0.160(6) -0.030(3) 0.027(3) -0.008(2)
C54 0.040(2) 0.043(2) 0.150(6) -0.031(3) 0.030(3) 0.0069(18)
C55 0.072(4) 0.071(3) 0.130(6) 0.021(3) 0.012(4) 0.028(3)

loop_
_atom_type_symbol
_atom_type_description
_atom_type_scat_dispersion_real
_atom_type_scat_dispersion_imag
_atom_type_scat_source
C C 0.0033 0.0016 'International Tables Vol C Tables 4.2.6.8 and 6.1.1.4'
H H 0.0000 0.0000 'International Tables Vol C Tables 4.2.6.8 and 6.1.1.4'
P P 0.1023 0.0942 'International Tables Vol C Tables 4.2.6.8 and 6.1.1.4'
Cu Cu 0.3201 1.2651 'International Tables Vol C Tables 4.2.6.8 and 6.1.1.4'
Ga Ga 0.2307 1.6083 'International Tables Vol C Tables 4.2.6.8 and 6.1.1.4'
Te Te -0.5308 1.6751 'International Tables Vol C Tables 4.2.6.8 and 6.1.1.4'

loop_
_exptl_crystal_face_index_h
_exptl_crystal_face_index_k
_exptl_crystal_face_index_l
_exptl_crystal_face_perp_dist
-1 0 0 0.0488
1 0 0 0.1152
0 2 -1 0.1803
-1 0 -2 0.0851
-2 1 2 0.1695
2 -1 0 0.1569
1 0 2 0.0892
1 0 -1 0.1620
-1 -2 1 0.2035
0 2 1 0.1444
0 1 -2 0.1673

loop_
_geom_angle_atom_site_label_1
_geom_angle_atom_site_label_2
_geom_angle_atom_site_label_3
_geom_angle
P1 Cu1 Cu4 154.36(3)
P1 Cu1 Te6 113.05(3)
Cu4 Cu1 Te6 61.271(13)
P1 Cu1 Te1 109.33(3)
Cu4 Cu1 Te1 96.246(17)
Te6 Cu1 Te1 95.143(15)
P1 Cu1 Te4 112.67(3)
Cu4 Cu1 Te4 60.570(13)
Te6 Cu1 Te4 120.075(16)
Te1 Cu1 Te4 104.080(14)
P2 Cu2 Cu4 152.06(3)
P2 Cu2 Te4 116.82(3)
Cu4 Cu2 Te4 60.352(12)
P2 Cu2 Te2 109.65(3)
Cu4 Cu2 Te2 96.611(17)
Te4 Cu2 Te2 108.679(16)
P2 Cu2 Te5 108.36(3)
Cu4 Cu2 Te5 59.028(12)
Te4 Cu2 Te5 116.916(14)
Te2 Cu2 Te5 93.907(15)
P3 Cu3 Cu4 154.95(4)
P3 Cu3 Te5 113.89(4)
Cu4 Cu3 Te5 58.840(13)
P3 Cu3 Te6 112.87(3)
Cu4 Cu3 Te6 60.112(12)
Te5 Cu3 Te6 116.064(17)
P3 Cu3 Te3 107.71(3)
Cu4 Cu3 Te3 97.309(16)
Te5 Cu3 Te3 99.976(15)
Te6 Cu3 Te3 104.640(17)
Cu1 Cu4 Te5 175.43(2)
Cu1 Cu4 Cu2 117.979(19)
Te5 Cu4 Cu2 61.684(13)
Cu1 Cu4 Cu3 116.872(19)
Te5 Cu4 Cu3 61.127(14)
Cu2 Cu4 Cu3 116.887(18)
Cu1 Cu4 Te4 61.863(13)
Te5 Cu4 Te4 119.435(15)
Cu2 Cu4 Te4 60.346(13)
Cu3 Cu4 Te4 171.61(2)
Cu1 Cu4 Te6 61.112(13)
Te5 Cu4 Te6 118.582(16)
Cu2 Cu4 Te6 172.87(2)
Cu3 Cu4 Te6 60.496(13)
Te4 Cu4 Te6 121.168(15)
C1 Ga1 Te3 115.07(12)
C1 Ga1 Te1 111.47(11)
Te3 Ga1 Te1 104.471(13)
C1 Ga1 Te2 111.57(11)
Te3 Ga1 Te2 95.578(14)
Te1 Ga1 Te2 117.673(15)
C2 Te1 Ga1 99.69(8)
C2 Te1 Cu1 108.55(9)
Ga1 Te1 Cu1 115.411(14)
C8 Te2 Cu2 108.58(10)
C8 Te2 Ga1 99.66(9)
Cu2 Te2 Ga1 113.568(13)
C14 Te3 Ga1 99.49(11)
C14 Te3 Cu3 112.18(11)
Ga1 Te3 Cu3 113.471(14)
C20 Te4 Cu2 99.88(8)
C20 Te4 Cu4 100.34(9)
Cu2 Te4 Cu4 59.302(12)
C20 Te4 Cu1 110.77(8)
Cu2 Te4 Cu1 113.045(14)
Cu4 Te4 Cu1 57.566(12)
C26 Te5 Cu4 100.03(9)
C26 Te5 Cu3 104.59(8)
Cu4 Te5 Cu3 60.033(13)
C26 Te5 Cu2 109.46(9)
Cu4 Te5 Cu2 59.288(12)
Cu3 Te5 Cu2 113.772(15)
C32 Te6 Cu1 101.41(9)
C32 Te6 Cu4 95.55(8)
Cu1 Te6 Cu4 57.616(12)
C32 Te6 Cu3 105.82(8)
Cu1 Te6 Cu3 112.665(13)
Cu4 Te6 Cu3 59.392(13)
C40 P1 C42 106.2(2)
C40 P1 C38 101.4(2)
C42 P1 C38 102.5(2)
C40 P1 Cu1 114.49(13)
C42 P1 Cu1 116.21(15)
C38 P1 Cu1 114.33(13)
C48 P2 C44 104.2(3)
C48 P2 C46 107.6(3)
C44 P2 C46 95.6(3)
C48 P2 Cu2 117.38(14)
C44 P2 Cu2 116.93(17)
C46 P2 Cu2 112.62(19)
C52 P3 C50 106.5(3)
C52 P3 C54 103.1(2)
C50 P3 C54 101.0(3)
C52 P3 Cu3 112.50(13)
C50 P3 Cu3 118.96(19)
C54 P3 Cu3 113.04(16)
C3 C2 C7 120.8(3)
C3 C2 Te1 118.4(3)
C7 C2 Te1 120.8(3)
C2 C3 C4 119.7(4)
C5 C4 C3 119.1(4)
C4 C5 C6 121.5(4)
C5 C6 C7 119.9(4)
C6 C7 C2 119.1(4)
C13 C8 C9 120.3(3)
C13 C8 Te2 119.6(3)
C9 C8 Te2 120.1(3)
C10 C9 C8 119.7(4)
C11 C10 C9 120.0(4)
C10 C11 C12 120.7(4)
C11 C12 C13 120.4(4)
C8 C13 C12 118.9(4)
C19 C14 C15 118.3(4)
C19 C14 Te3 116.4(4)
C15 C14 Te3 124.9(3)
C14 C15 C16 120.7(5)
C17 C16 C15 120.9(5)
C16 C17 C18 118.4(6)
C17 C18 C19 120.9(7)
C14 C19 C18 120.7(6)
C21 C20 C25 117.3(4)
C21 C20 Te4 119.9(3)
C25 C20 Te4 122.7(3)
C20 C21 C22 120.9(4)
C23 C22 C21 121.0(5)
C24 C23 C22 119.0(5)
C23 C24 C25 120.6(4)
C20 C25 C24 121.2(4)
C31 C26 C27 118.4(4)
C31 C26 Te5 122.1(3)
C27 C26 Te5 119.5(3)
C26 C27 C28 120.8(4)
C29 C28 C27 120.2(4)
C28 C29 C30 119.0(4)
C29 C30 C31 121.2(4)
C26 C31 C30 120.5(4)
C37 C32 C33 118.0(3)
C37 C32 Te6 120.3(3)
C33 C32 Te6 121.7(3)
C32 C33 C34 119.6(4)
C35 C34 C33 121.2(4)
C34 C35 C36 119.8(4)
C35 C36 C37 119.6(4)
C32 C37 C36 121.8(4)
C39 C38 P1 112.4(3)
C41 C40 P1 111.8(3)
C43 C42 P1 117.9(4)
C45 C44 P2 111.0(4)
C47 C46 P2 119.8(5)
C49 C48 P2 117.1(3)
C51 C50 P3 112.3(4)
C53 C52 P3 115.9(3)
C55 C54 P3 113.5(3)

loop_
_geom_bond_atom_site_label_1
_geom_bond_atom_site_label_2
_geom_bond_distance
Cu1 P1 2.2590(9)
Cu1 Cu4 2.5554(5)
Cu1 Te6 2.6495(4)
Cu1 Te1 2.6557(5)
Cu1 Te4 2.6699(4)
Cu2 P2 2.2743(10)
Cu2 Cu4 2.6090(5)
Cu2 Te4 2.6368(4)
Cu2 Te2 2.6614(5)
Cu2 Te5 2.6715(5)
Cu3 P3 2.2552(10)
Cu3 Cu4 2.6341(6)
Cu3 Te5 2.6626(5)
Cu3 Te6 2.6637(5)
Cu3 Te3 2.7016(5)
Cu4 Te5 2.6019(4)
Cu4 Te4 2.6370(4)
Cu4 Te6 2.6535(4)
Ga1 C1 2.005(4)
Ga1 Te3 2.6217(4)
Ga1 Te1 2.6503(4)
Ga1 Te2 2.6724(4)
Te1 C2 2.136(3)
Te2 C8 2.131(3)
Te3 C14 2.159(4)
Te4 C20 2.174(4)
Te5 C26 2.161(4)
Te6 C32 2.164(3)
P1 C40 1.835(4)
P1 C42 1.850(5)
P1 C38 1.854(4)
P2 C48 1.805(5)
P2 C44 1.808(5)
P2 C46 1.865(6)
P3 C52 1.839(4)
P3 C50 1.843(6)
P3 C54 1.861(5)
C2 C3 1.391(5)
C2 C7 1.391(5)
C3 C4 1.396(5)
C4 C5 1.376(6)
C5 C6 1.382(6)
C6 C7 1.387(5)
C8 C13 1.391(5)
C8 C9 1.400(5)
C9 C10 1.391(5)
C10 C11 1.368(6)
C11 C12 1.387(7)
C12 C13 1.394(5)
C14 C19 1.339(7)
C14 C15 1.353(5)
C15 C16 1.406(6)
C16 C17 1.327(8)
C17 C18 1.355(10)
C18 C19 1.401(9)
C20 C21 1.379(5)
C20 C25 1.388(5)
C21 C22 1.411(7)
C22 C23 1.365(7)
C23 C24 1.360(6)
C24 C25 1.412(6)
C26 C31 1.393(5)
C26 C27 1.403(5)
C27 C28 1.408(6)
C28 C29 1.388(6)
C29 C30 1.392(6)
C30 C31 1.397(6)
C32 C37 1.386(5)
C32 C33 1.388(5)
C33 C34 1.416(6)
C34 C35 1.359(7)
C35 C36 1.373(7)
C36 C37 1.396(6)
C38 C39 1.526(6)
C40 C41 1.530(6)
C42 C43 1.479(6)
C44 C45 1.550(8)
C46 C47 1.363(8)
C48 C49 1.562(6)
C50 C51 1.513(8)
C52 C53 1.528(5)
C54 C55 1.526(8)
